data_4109233
loop_
_publ_author_name
'Sergiy V. Rosokha'
'Jay K. Kochi'

_publ_section_title
;
 Continuum of Outer- and Inner-Sphere Mechanisms for Organic Electron
 Transfer. Steric Modulation of the Precursor Complex in Paramagnetic
 (Ion-Radical) Self-Exchanges
;
_journal_name_full 'Journal of the American Chemical Society'
_journal_page_first 3683
_journal_page_last 3697
_journal_paper_doi 10.1021/ja069149m
_journal_volume 129
_journal_year 2007
_chemical_formula_moiety 'C18 H32 N2, Cl6 Sb'
_chemical_formula_sum 'C18 H32 Cl6 N2 Sb'
_chemical_formula_weight 610.91
_chemical_name_systematic
; 
 ? 
;
_space_group_IT_number 15
_symmetry_cell_setting monoclinic
_symmetry_space_group_name_Hall '-C 2yc'
_symmetry_space_group_name_H-M 'C 1 2/c 1'
_atom_sites_solution_hydrogens geom
_atom_sites_solution_primary direct
_atom_sites_solution_secondary difmap
_audit_creation_method SHELXL-97
_cell_angle_alpha 90.00
_cell_angle_beta 90.290(8)
_cell_angle_gamma 90.00
_cell_formula_units_Z 4
_cell_length_a 19.334(7)
_cell_length_b 9.643(4)
_cell_length_c 13.568(5)
_cell_measurement_reflns_used 1739
_cell_measurement_temperature 173(2)
_cell_measurement_theta_max 21.78
_cell_measurement_theta_min 2.36
_cell_volume 2529.6(17)
_computing_cell_refinement 'SAINT V6.28 (BrukerAXS, 1997-2001)'
_computing_data_collection 'SMART V5.630 (BrukerAXS, 1997-2001)'
_computing_data_reduction 'SAINT & SADABS V2.06 (Sheldrick, 2000)'
_computing_molecular_graphics 'XP V5.06 (BrukerAXS, 1997-99)'
_computing_publication_material 'SHELXL-93, XCIF V5.05 (BrukerAXS, 1997-99)'
_computing_structure_refinement 'SHELXTL v. 6.14 (Sheldrick, 2001)'
_computing_structure_solution 'SHELXTL v. 6.14 (Sheldrick, 2001)'
_diffrn_ambient_temperature 173(2)
_diffrn_measured_fraction_theta_full 0.992
_diffrn_measured_fraction_theta_max 0.992
_diffrn_measurement_device 'Siemens SMART'
_diffrn_measurement_method
;
\w-scan, frame range 0.3 deg, hemisphere
;
_diffrn_radiation_monochromator graphite
_diffrn_radiation_source 'fine-focus sealed tube'
_diffrn_radiation_type MoK\a
_diffrn_radiation_wavelength 0.71073
_diffrn_reflns_av_R_equivalents 0.0974
_diffrn_reflns_av_sigmaI/netI 0.1218
_diffrn_reflns_limit_h_max 27
_diffrn_reflns_limit_h_min -27
_diffrn_reflns_limit_k_max 13
_diffrn_reflns_limit_k_min -13
_diffrn_reflns_limit_l_max 19
_diffrn_reflns_limit_l_min -19
_diffrn_reflns_number 18369
_diffrn_reflns_theta_full 30.07
_diffrn_reflns_theta_max 30.07
_diffrn_reflns_theta_min 2.11
_diffrn_standards_decay_% 0
_diffrn_standards_interval_count 0
_diffrn_standards_interval_time 0
_diffrn_standards_number none
_exptl_absorpt_coefficient_mu 1.732
_exptl_absorpt_correction_T_max 0.881393
_exptl_absorpt_correction_T_min 0.739527
_exptl_absorpt_correction_type multi-scan
_exptl_absorpt_process_details 'Semi-empirical (SADABS procedure)'
_exptl_crystal_colour black
_exptl_crystal_density_diffrn 1.604
_exptl_crystal_description plate
_exptl_crystal_F_000 1228
_exptl_crystal_size_max 0.30
_exptl_crystal_size_mid 0.20
_exptl_crystal_size_min 0.05
_refine_diff_density_max 0.846
_refine_diff_density_min -1.110
_refine_diff_density_rms 0.117
_refine_ls_extinction_method none
_refine_ls_goodness_of_fit_ref 0.932
_refine_ls_hydrogen_treatment constr
_refine_ls_matrix_type full
_refine_ls_number_parameters 127
_refine_ls_number_reflns 3694
_refine_ls_number_restraints 0
_refine_ls_restrained_S_all 0.932
_refine_ls_R_factor_all 0.1728
_refine_ls_R_factor_gt 0.0677
_refine_ls_shift/su_max 0.000
_refine_ls_shift/su_mean 0.000
_refine_ls_structure_factor_coef Fsqd
_refine_ls_weighting_details 'calc w=1/[\s^2^(Fo^2^)+(0.0748P)^2^+0.0000P] where P=(Fo^2^+2Fc^2^)/3'
_refine_ls_weighting_scheme calc
_refine_ls_wR_factor_gt 0.1402
_refine_ls_wR_factor_ref 0.1757
_reflns_number_gt 1665
_reflns_number_total 3694
_reflns_threshold_expression >2sigma(I)
_cod_data_source_file ja069149msi20061220_055649.cif
_cod_data_source_block ros40
_cod_original_sg_symbol_H-M 'C 2/c'
_cod_database_code 4109233

loop_
_symmetry_equiv_pos_as_xyz
'x, y, z'
'-x, y, -z+1/2'
'x+1/2, y+1/2, z'
'-x+1/2, y+1/2, -z+1/2'
'-x, -y, -z'
'x, -y, z-1/2'
'-x+1/2, -y+1/2, -z'
'x+1/2, -y+1/2, z-1/2'

loop_
_atom_site_label
_atom_site_type_symbol
_atom_site_fract_x
_atom_site_fract_y
_atom_site_fract_z
_atom_site_U_iso_or_equiv
_atom_site_adp_type
_atom_site_occupancy
_atom_site_symmetry_multiplicity
_atom_site_calc_flag
_atom_site_refinement_flags
Sb1 Sb 0.5000 0.56414(6) 0.2500 0.0598(3) Uani 1 2 d S
Cl3 Cl 0.45678(12) 0.7396(3) 0.3442(2) 0.1123(10) Uani 1 1 d .
Cl1 Cl 0.39421(10) 0.5643(3) 0.1599(2) 0.0951(8) Uani 1 1 d .
Cl2 Cl 0.54355(12) 0.3944(2) 0.1439(2) 0.0892(7) Uani 1 1 d .
N1 N 0.2005(2) 0.5321(4) 0.3834(3) 0.0237(10) Uani 1 1 d .
C4 C 0.2487(3) 0.4536(5) 0.3205(4) 0.0291(13) Uani 1 1 d .
H4 H 0.2911 0.5117 0.3126 0.035 Uiso 1 1 calc R
C1 C 0.2246(3) 0.6379(5) 0.4406(4) 0.0218(11) Uani 1 1 d .
C8 C 0.1047(3) 0.4485(6) 0.4919(4) 0.0368(14) Uani 1 1 d .
H8A H 0.1403 0.3931 0.5252 0.055 Uiso 1 1 calc R
H8B H 0.0613 0.3961 0.4894 0.055 Uiso 1 1 calc R
H8C H 0.0975 0.5351 0.5283 0.055 Uiso 1 1 calc R
C2 C 0.1797(3) 0.7354(5) 0.4856(4) 0.0244(11) Uani 1 1 d .
H2 H 0.1312 0.7254 0.4764 0.029 Uiso 1 1 calc R
C9 C 0.0765(3) 0.5726(7) 0.3295(5) 0.0466(16) Uani 1 1 d .
H9A H 0.0722 0.6629 0.3620 0.070 Uiso 1 1 calc R
H9B H 0.0313 0.5269 0.3275 0.070 Uiso 1 1 calc R
H9C H 0.0933 0.5859 0.2621 0.070 Uiso 1 1 calc R
C3 C 0.2036(3) 0.8427(5) 0.5413(4) 0.0247(12) Uani 1 1 d .
H3 H 0.1714 0.9062 0.5687 0.030 Uiso 1 1 calc R
C6 C 0.2197(4) 0.4272(7) 0.2182(4) 0.0506(17) Uani 1 1 d .
H6A H 0.1810 0.3617 0.2225 0.076 Uiso 1 1 calc R
H6B H 0.2559 0.3881 0.1763 0.076 Uiso 1 1 calc R
H6C H 0.2033 0.5147 0.1898 0.076 Uiso 1 1 calc R
C7 C 0.1280(3) 0.4818(5) 0.3872(4) 0.0276(12) Uani 1 1 d .
H7 H 0.1283 0.3907 0.3520 0.033 Uiso 1 1 calc R
C5 C 0.2707(3) 0.3198(6) 0.3708(5) 0.0448(16) Uani 1 1 d .
H5A H 0.2869 0.3403 0.4378 0.067 Uiso 1 1 calc R
H5B H 0.3082 0.2767 0.3334 0.067 Uiso 1 1 calc R
H5C H 0.2313 0.2562 0.3737 0.067 Uiso 1 1 calc R

loop_
_atom_site_aniso_label
_atom_site_aniso_U_11
_atom_site_aniso_U_22
_atom_site_aniso_U_33
_atom_site_aniso_U_23
_atom_site_aniso_U_13
_atom_site_aniso_U_12
Sb1 0.0297(3) 0.0223(3) 0.1276(8) 0.000 0.0160(4) 0.000
Cl3 0.0643(14) 0.0898(18) 0.183(3) -0.0614(18) 0.0256(16) -0.0030(12)
Cl1 0.0428(11) 0.0910(16) 0.151(2) 0.0275(16) 0.0075(13) -0.0076(11)
Cl2 0.0721(14) 0.0684(14) 0.127(2) 0.0000(13) 0.0263(14) 0.0018(11)
N1 0.031(2) 0.020(2) 0.021(2) -0.0010(17) -0.0001(19) -0.0014(16)
C4 0.035(3) 0.025(3) 0.027(3) -0.006(2) 0.007(2) -0.005(2)
C1 0.035(3) 0.018(2) 0.013(3) 0.001(2) -0.003(2) -0.002(2)
C8 0.037(3) 0.030(3) 0.044(4) -0.002(3) 0.004(3) -0.006(3)
C2 0.025(3) 0.021(2) 0.027(3) -0.002(2) -0.005(2) -0.004(2)
C9 0.044(4) 0.046(3) 0.050(4) -0.009(3) -0.017(3) -0.002(3)
C3 0.030(3) 0.020(2) 0.024(3) -0.002(2) 0.004(2) 0.005(2)
C6 0.061(4) 0.049(4) 0.041(4) -0.021(3) 0.007(3) -0.016(3)
C7 0.029(3) 0.025(2) 0.029(3) -0.005(2) -0.002(3) -0.005(2)
C5 0.046(4) 0.036(3) 0.053(4) 0.001(3) 0.013(3) 0.007(3)

loop_
_atom_type_symbol
_atom_type_description
_atom_type_scat_dispersion_real
_atom_type_scat_dispersion_imag
_atom_type_scat_source
C C 0.0033 0.0016 'International Tables Vol C Tables 4.2.6.8 and 6.1.1.4'
H H 0.0000 0.0000 'International Tables Vol C Tables 4.2.6.8 and 6.1.1.4'
N N 0.0061 0.0033 'International Tables Vol C Tables 4.2.6.8 and 6.1.1.4'
Cl Cl 0.1484 0.1585 'International Tables Vol C Tables 4.2.6.8 and 6.1.1.4'
Sb Sb -0.5866 1.5461 'International Tables Vol C Tables 4.2.6.8 and 6.1.1.4'

loop_
_geom_angle_atom_site_label_1
_geom_angle_atom_site_label_2
_geom_angle_atom_site_label_3
_geom_angle
_geom_angle_site_symmetry_1
_geom_angle_site_symmetry_3
Cl3 Sb1 Cl3 84.25(16) 2_655 .
Cl3 Sb1 Cl2 92.32(10) 2_655 .
Cl3 Sb1 Cl2 176.02(11) . .
Cl3 Sb1 Cl2 176.01(11) 2_655 2_655
Cl3 Sb1 Cl2 92.32(10) . 2_655
Cl2 Sb1 Cl2 91.18(12) . 2_655
Cl3 Sb1 Cl1 91.63(9) 2_655 .
Cl3 Sb1 Cl1 88.33(10) . .
Cl2 Sb1 Cl1 89.74(9) . .
Cl2 Sb1 Cl1 90.29(9) 2_655 .
Cl3 Sb1 Cl1 88.33(10) 2_655 2_655
Cl3 Sb1 Cl1 91.63(9) . 2_655
Cl2 Sb1 Cl1 90.29(9) . 2_655
Cl2 Sb1 Cl1 89.74(9) 2_655 2_655
Cl1 Sb1 Cl1 179.95(12) . 2_655
C1 N1 C4 119.9(4) . .
C1 N1 C7 123.0(4) . .
C4 N1 C7 116.9(4) . .
N1 C4 C6 112.5(5) . .
N1 C4 C5 110.6(4) . .
C6 C4 C5 111.8(5) . .
N1 C4 H4 107.2 . .
C6 C4 H4 107.2 . .
C5 C4 H4 107.2 . .
N1 C1 C2 122.2(5) . .
N1 C1 C3 121.9(4) . 7_566
C2 C1 C3 115.9(4) . 7_566
C7 C8 H8A 109.5 . .
C7 C8 H8B 109.5 . .
H8A C8 H8B 109.5 . .
C7 C8 H8C 109.5 . .
H8A C8 H8C 109.5 . .
H8B C8 H8C 109.5 . .
C3 C2 C1 122.4(5) . .
C3 C2 H2 118.8 . .
C1 C2 H2 118.8 . .
C7 C9 H9A 109.5 . .
C7 C9 H9B 109.5 . .
H9A C9 H9B 109.5 . .
C7 C9 H9C 109.5 . .
H9A C9 H9C 109.5 . .
H9B C9 H9C 109.5 . .
C2 C3 C1 121.7(4) . 7_566
C2 C3 H3 119.2 . .
C1 C3 H3 119.2 7_566 .
C4 C6 H6A 109.5 . .
C4 C6 H6B 109.5 . .
H6A C6 H6B 109.5 . .
C4 C6 H6C 109.5 . .
H6A C6 H6C 109.5 . .
H6B C6 H6C 109.5 . .
N1 C7 C8 112.6(4) . .
N1 C7 C9 113.9(4) . .
C8 C7 C9 113.6(5) . .
N1 C7 H7 105.2 . .
C8 C7 H7 105.2 . .
C9 C7 H7 105.2 . .
C4 C5 H5A 109.5 . .
C4 C5 H5B 109.5 . .
H5A C5 H5B 109.5 . .
C4 C5 H5C 109.5 . .
H5A C5 H5C 109.5 . .
H5B C5 H5C 109.5 . .

loop_
_geom_bond_atom_site_label_1
_geom_bond_atom_site_label_2
_geom_bond_distance
_geom_bond_site_symmetry_2
Sb1 Cl3 2.282(2) 2_655
Sb1 Cl3 2.282(2) .
Sb1 Cl2 2.339(2) .
Sb1 Cl2 2.339(2) 2_655
Sb1 Cl1 2.377(2) .
Sb1 Cl1 2.377(2) 2_655
N1 C1 1.363(6) .
N1 C4 1.476(6) .
N1 C7 1.483(6) .
C4 C6 1.516(8) .
C4 C5 1.519(8) .
C4 H4 1.0000 .
C1 C2 1.419(7) .
C1 C3 1.422(7) 7_566
C8 C7 1.527(8) .
C8 H8A 0.9800 .
C8 H8B 0.9800 .
C8 H8C 0.9800 .
C2 C3 1.361(6) .
C2 H2 0.9500 .
C9 C7 1.537(8) .
C9 H9A 0.9800 .
C9 H9B 0.9800 .
C9 H9C 0.9800 .
C3 C1 1.422(7) 7_566
C3 H3 0.9500 .
C6 H6A 0.9800 .
C6 H6B 0.9800 .
C6 H6C 0.9800 .
C7 H7 1.0000 .
C5 H5A 0.9800 .
C5 H5B 0.9800 .
C5 H5C 0.9800 .
